data_7130114
loop_
_publ_author_name
'Puerta Lombardi, Braulio M.'
'Pezoulas, Ethan R.'
'Suvinen, Roope A.'
'Harrison, Alexander'
'Dubrawski, Zachary S.'
'Gelfand, Benjamin S.'
'Tuononen, Heikki M.'
'Roesler, Roland'

_publ_section_title
;
 Bis[cyclic (alkyl)(amino)carbene] isomers: Stable trans-bis(CAAC) versus
 facile olefin formation for cis-bis(CAAC)
;
_journal_name_full 'Chemical Communications'
_journal_paper_doi 10.1039/D2CC01476A
_journal_year 2022
_chemical_formula_moiety 'C40 H58 N2'
_chemical_formula_sum 'C40 H58 N2'
_chemical_formula_weight 566.88
_space_group_crystal_system orthorhombic
_space_group_IT_number 62
_space_group_name_Hall '-P 2ac 2n'
_space_group_name_H-M_alt 'P n m a'
_atom_sites_solution_hydrogens geom
_atom_sites_solution_primary dual
_audit_creation_date 2021-07-13
_audit_creation_method
;
Olex2 1.2
(compiled 2018.05.29 svn.r3508 for OlexSys, GUI svn.r5506)
;
_audit_update_record
;
2021-12-27 deposited with the CCDC.	2022-04-27 downloaded from the CCDC.
;
_cell_angle_alpha 90
_cell_angle_beta 90
_cell_angle_gamma 90
_cell_formula_units_Z 4
_cell_length_a 21.3426(7)
_cell_length_b 13.8099(5)
_cell_length_c 11.6460(3)
_cell_measurement_reflns_used 2904
_cell_measurement_temperature 173.15
_cell_measurement_theta_max 66.551
_cell_measurement_theta_min 4.143
_cell_volume 3432.53(19)
_computing_cell_refinement 'SAINT V8.40A (?, 2016)'
_computing_data_reduction 'SAINT V8.40A (?, 2016)'
_computing_molecular_graphics 'Olex2 (Dolomanov et al., 2009)'
_computing_publication_material 'Olex2 (Dolomanov et al., 2009)'
_computing_structure_refinement 'ShelXL (Sheldrick, 2015)'
_computing_structure_solution 'ShelXT (Sheldrick, 2015)'
_diffrn_ambient_temperature 173.15
_diffrn_measured_fraction_theta_full 0.998
_diffrn_measured_fraction_theta_max 0.998
_diffrn_measurement_device_type 'Bruker APEX-II CCD'
_diffrn_measurement_method '\f and \w scans'
_diffrn_radiation_type CuK\a
_diffrn_radiation_wavelength 1.54178
_diffrn_reflns_av_R_equivalents 0.0277
_diffrn_reflns_av_unetI/netI 0.0277
_diffrn_reflns_Laue_measured_fraction_full 0.998
_diffrn_reflns_Laue_measured_fraction_max 0.998
_diffrn_reflns_limit_h_max 25
_diffrn_reflns_limit_h_min -21
_diffrn_reflns_limit_k_max 16
_diffrn_reflns_limit_k_min -16
_diffrn_reflns_limit_l_max 13
_diffrn_reflns_limit_l_min -13
_diffrn_reflns_number 11119
_diffrn_reflns_point_group_measured_fraction_full 0.998
_diffrn_reflns_point_group_measured_fraction_max 0.998
_diffrn_reflns_theta_full 66.588
_diffrn_reflns_theta_max 66.588
_diffrn_reflns_theta_min 4.143
_diffrn_standards_number 0
_exptl_absorpt_coefficient_mu 0.464
_exptl_absorpt_correction_T_max 0.7528
_exptl_absorpt_correction_T_min 0.7023
_exptl_absorpt_correction_type multi-scan
_exptl_absorpt_process_details
'SADABS-2016/2 (Bruker,2016/2) was used for absorption correction. wR2(int) was 0.0691 before and 0.0344 after correction. The Ratio of minimum to maximum transmission is 0.9329. The \l/2 correction factor is Not present.'
_exptl_crystal_colour 'clear colourless'
_exptl_crystal_colour_lustre clear
_exptl_crystal_colour_primary colourless
_exptl_crystal_density_diffrn 1.097
_exptl_crystal_description block
_exptl_crystal_F_000 1248
_exptl_crystal_size_max 0.264
_exptl_crystal_size_mid 0.08
_exptl_crystal_size_min 0.01
_refine_diff_density_max 0.192
_refine_diff_density_min -0.141
_refine_diff_density_rms 0.033
_refine_ls_extinction_method none
_refine_ls_goodness_of_fit_ref 1.047
_refine_ls_hydrogen_treatment constr
_refine_ls_matrix_type full
_refine_ls_number_parameters 391
_refine_ls_number_reflns 3161
_refine_ls_number_restraints 375
_refine_ls_restrained_S_all 1.068
_refine_ls_R_factor_all 0.1194
_refine_ls_R_factor_gt 0.0867
_refine_ls_shift/su_max 0.001
_refine_ls_shift/su_mean 0.000
_refine_ls_structure_factor_coef Fsqd
_refine_ls_weighting_details 'w=1/[\s^2^(Fo^2^)+(0.1073P)^2^+2.2290P] where P=(Fo^2^+2Fc^2^)/3'
_refine_ls_weighting_scheme calc
_refine_ls_wR_factor_gt 0.2422
_refine_ls_wR_factor_ref 0.2676
_reflns_Friedel_coverage 0.000
_reflns_number_gt 1889
_reflns_number_total 3161
_reflns_threshold_expression 'I > 2\s(I)'
_cod_data_source_file d2cc01476a2.cif
_cod_data_source_block dippcaacdimer
_cod_database_code 7130114
_shelx_shelxl_version_number 2014/7
_shelx_space_group_comment
;
The symmetry employed for this shelxl refinement is uniquely defined
by the following loop, which should always be used as a source of
symmetry information in preference to the above space-group names.
They are only intended as comments.
;
_shelx_estimated_absorpt_t_max 0.995
_shelx_estimated_absorpt_t_min 0.887
_olex2_refinement_description
;
1. Fixed Uiso
 At 1.2 times of:
  All C(H) groups, All C(H,H) groups
 At 1.5 times of:
  All C(H,H,H) groups
2. Rigid body (RIGU) restrains
 N1, N2, C1, C2, C3, C4, C5, C6, C7, C8, C9, C10, C11, C12, C13, C14, C15, C16,
  C17, C18, C19, C20, C21, C22, C23, C24, C25, C26, C27, C28, C29, C30, C31,
 C32, C33, C34, C35, C36, C37, C38, C39, C40
 with sigma for 1-2 distances of 0.004 and sigma for 1-3 distances of 0.004
3. Others
 Fixed Sof: N1(0.5) N2(0.5) C1(0.5) C2(0.5) C3(0.5) H3A(0.5) H3B(0.5) C4(0.5)
 C5(0.5) H5A(0.5) H5B(0.5) H5C(0.5) C6(0.5) H6A(0.5) H6B(0.5) H6C(0.5) C7(0.5)
 C8(0.5) C9(0.5) H9A(0.5) H9B(0.5) C10(0.5) C11(0.5) H11A(0.5) H11B(0.5)
 H11C(0.5) C12(0.5) H12A(0.5) H12B(0.5) H12C(0.5) C13(0.5) H13A(0.5) H13B(0.5)
 C14(0.5) H14A(0.5) H14B(0.5) C15(0.5) H15A(0.5) H15B(0.5) C16(0.5) H16A(0.5)
 H16B(0.5) C17(0.5) C18(0.5) C19(0.5) H19(0.5) C20(0.5) H20(0.5) C21(0.5)
 H21(0.5) C22(0.5) C23(0.5) H23(0.5) C24(0.5) H24A(0.5) H24B(0.5) H24C(0.5)
 C25(0.5) H25A(0.5) H25B(0.5) H25C(0.5) C26(0.5) H26(0.5) C27(0.5) H27A(0.5)
 H27B(0.5) H27C(0.5) C28(0.5) H28A(0.5) H28B(0.5) H28C(0.5) C29(0.5) C30(0.5)
 C31(0.5) H31(0.5) C32(0.5) H32(0.5) C33(0.5) H33(0.5) C34(0.5) C35(0.5)
 H35(0.5) C36(0.5) H36A(0.5) H36B(0.5) H36C(0.5) C37(0.5) H37A(0.5) H37B(0.5)
 H37C(0.5) C38(0.5) H38(0.5) C39(0.5) H39A(0.5) H39B(0.5) H39C(0.5) C40(0.5)
 H40A(0.5) H40B(0.5) H40C(0.5)
4.a Ternary CH refined with riding coordinates:
 C23(H23), C26(H26), C35(H35), C38(H38)
4.b Secondary CH2 refined with riding coordinates:
 C3(H3A,H3B), C9(H9A,H9B), C13(H13A,H13B), C14(H14A,H14B), C15(H15A,H15B),
 C16(H16A,H16B)
4.c Aromatic/amide H refined with riding coordinates:
 C19(H19), C20(H20), C21(H21), C31(H31), C32(H32), C33(H33)
4.d Idealised Me refined as rotating group:
 C5(H5A,H5B,H5C), C6(H6A,H6B,H6C), C11(H11A,H11B,H11C), C12(H12A,H12B,H12C),
 C24(H24A,H24B,H24C), C25(H25A,H25B,H25C), C27(H27A,H27B,H27C), C28(H28A,H28B,
 H28C), C36(H36A,H36B,H36C), C37(H37A,H37B,H37C), C39(H39A,H39B,H39C), C40(H40A,
 H40B,H40C)
;
_olex2_submission_special_instructions 'No special instructions were received'

loop_
_space_group_symop_operation_xyz
'x, y, z'
'-x+1/2, -y, z+1/2'
'-x, y+1/2, -z'
'x+1/2, -y+1/2, -z+1/2'
'-x, -y, -z'
'x-1/2, y, -z-1/2'
'x, -y-1/2, z'
'-x-1/2, y-1/2, z-1/2'

loop_
_atom_site_label
_atom_site_type_symbol
_atom_site_fract_x
_atom_site_fract_y
_atom_site_fract_z
_atom_site_U_iso_or_equiv
_atom_site_adp_type
_atom_site_occupancy
_atom_site_site_symmetry_order
_atom_site_calc_flag
_atom_site_refinement_flags_posn
_atom_site_refinement_flags_adp
_atom_site_refinement_flags_occupancy
_atom_site_disorder_assembly
_atom_site_disorder_group
N1 N 0.3596(2) 0.3039(3) 0.8810(4) 0.0468(10) Uani 0.5 1 d . U P A -1
N2 N 0.3605(2) 0.1891(3) 0.6176(3) 0.0451(10) Uani 0.5 1 d . U P A -1
C1 C 0.3146(2) 0.2725(3) 0.7962(5) 0.0458(15) Uani 0.5 1 d . U P A -1
C2 C 0.2474(3) 0.2907(5) 0.8393(7) 0.0754(19) Uani 0.5 1 d . U P A -1
C3 C 0.2587(4) 0.3497(6) 0.9516(7) 0.092(2) Uani 0.5 1 d . U P A -1
H3A H 0.2289 0.3302 1.0101 0.111 Uiso 0.5 1 calc R . P A -1
H3B H 0.2532 0.4183 0.9368 0.111 Uiso 0.5 1 calc R . P A -1
C4 C 0.3272(3) 0.3298(5) 0.9941(6) 0.0722(17) Uani 0.5 1 d . U P A -1
C5 C 0.3287(3) 0.2634(12) 1.0733(5) 0.081(3) Uani 0.5 1 d . U P A -1
H5A H 0.3162 0.2024 1.0410 0.121 Uiso 0.5 1 calc GR . P A -1
H5B H 0.3006 0.2807 1.1343 0.121 Uiso 0.5 1 calc GR . P A -1
H5C H 0.3705 0.2580 1.1030 0.121 Uiso 0.5 1 calc GR . P A -1
C6 C 0.3554(4) 0.4174(5) 1.0513(6) 0.092(2) Uani 0.5 1 d . U P A -1
H6A H 0.3980 0.4038 1.0722 0.137 Uiso 0.5 1 calc GR . P A -1
H6B H 0.3318 0.4330 1.1190 0.137 Uiso 0.5 1 calc GR . P A -1
H6C H 0.3544 0.4712 0.9992 0.137 Uiso 0.5 1 calc GR . P A -1
C7 C 0.3147(2) 0.2214(3) 0.6992(5) 0.0482(13) Uani 0.5 1 d . U P A -1
C8 C 0.2494(3) 0.1988(5) 0.6493(7) 0.0767(18) Uani 0.5 1 d . U P A -1
C9 C 0.2608(3) 0.1412(6) 0.5436(6) 0.0800(19) Uani 0.5 1 d . U P A -1
H9A H 0.2312 0.1589 0.4841 0.096 Uiso 0.5 1 calc R . P A -1
H9B H 0.2565 0.0726 0.5595 0.096 Uiso 0.5 1 calc R . P A -1
C10 C 0.3275(3) 0.1645(5) 0.5060(5) 0.0708(17) Uani 0.5 1 d . U P A -1
C11 C 0.3561(4) 0.0750(5) 0.4456(6) 0.086(2) Uani 0.5 1 d . U P A -1
H11A H 0.3984 0.0890 0.4232 0.130 Uiso 0.5 1 calc GR . P A -1
H11B H 0.3317 0.0596 0.3787 0.130 Uiso 0.5 1 calc GR . P A -1
H11C H 0.3558 0.0209 0.4973 0.130 Uiso 0.5 1 calc GR . P A -1
C12 C 0.3281(3) 0.2590(19) 0.4240(4) 0.084(3) Uani 0.5 1 d . U P A -1
H12A H 0.3142 0.3144 0.4668 0.125 Uiso 0.5 1 calc GR . P A -1
H12B H 0.3006 0.2486 0.3599 0.125 Uiso 0.5 1 calc GR . P A -1
H12C H 0.3699 0.2702 0.3966 0.125 Uiso 0.5 1 calc GR . P A -1
C13 C 0.2096(11) 0.1515(17) 0.7329(14) 0.088(4) Uani 0.5 1 d . U P A -1
H13A H 0.2198 0.0831 0.7341 0.106 Uiso 0.5 1 calc R . P A -1
H13B H 0.1664 0.1575 0.7080 0.106 Uiso 0.5 1 calc R . P A -1
C14 C 0.2151(4) 0.1928(6) 0.8604(9) 0.094(2) Uani 0.5 1 d . U P A -1
H14A H 0.1741 0.2011 0.8953 0.113 Uiso 0.5 1 calc R . P A -1
H14B H 0.2404 0.1509 0.9085 0.113 Uiso 0.5 1 calc R . P A -1
C15 C 0.2109(11) 0.3564(16) 0.7615(14) 0.091(4) Uani 0.5 1 d . U P A -1
H15A H 0.2303 0.4197 0.7554 0.110 Uiso 0.5 1 calc R . P A -1
H15B H 0.1679 0.3639 0.7874 0.110 Uiso 0.5 1 calc R . P A -1
C16 C 0.2146(3) 0.2949(6) 0.6349(9) 0.093(2) Uani 0.5 1 d . U P A -1
H16A H 0.1725 0.2825 0.6073 0.112 Uiso 0.5 1 calc R . P A -1
H16B H 0.2360 0.3342 0.5782 0.112 Uiso 0.5 1 calc R . P A -1
C17 C 0.4165(2) 0.3575(3) 0.8550(4) 0.0441(11) Uani 0.5 1 d . U P A -1
C18 C 0.4737(3) 0.3263(4) 0.9033(4) 0.0479(12) Uani 0.5 1 d . U P A -1
C19 C 0.5265(4) 0.3853(5) 0.8906(7) 0.0601(16) Uani 0.5 1 d . U P A -1
H19 H 0.5638 0.3661 0.9251 0.072 Uiso 0.5 1 calc R . P A -1
C20 C 0.5257(3) 0.4681(5) 0.8312(6) 0.0713(17) Uani 0.5 1 d . U P A -1
H20 H 0.5619 0.5053 0.8251 0.086 Uiso 0.5 1 calc R . P A -1
C21 C 0.4708(4) 0.4982(6) 0.7786(7) 0.0646(19) Uani 0.5 1 d . U P A -1
H21 H 0.4709 0.5541 0.7341 0.077 Uiso 0.5 1 calc R . P A -1
C22 C 0.4148(3) 0.4455(4) 0.7917(6) 0.0537(13) Uani 0.5 1 d . U P A -1
C23 C 0.4809(3) 0.2334(6) 0.9689(4) 0.052(2) Uani 0.5 1 d . U P A -1
H23 H 0.4400 0.2010 0.9691 0.063 Uiso 0.5 1 calc R . P A -1
C24 C 0.5274(4) 0.1651(5) 0.9143(6) 0.0628(18) Uani 0.5 1 d . U P A -1
H24A H 0.5169 0.1561 0.8349 0.094 Uiso 0.5 1 calc GR . P A -1
H24B H 0.5261 0.1038 0.9531 0.094 Uiso 0.5 1 calc GR . P A -1
H24C H 0.5688 0.1919 0.9202 0.094 Uiso 0.5 1 calc GR . P A -1
C25 C 0.4990(4) 0.253(3) 1.0952(4) 0.090(3) Uani 0.5 1 d . U P A -1
H25A H 0.5405 0.2798 1.0982 0.135 Uiso 0.5 1 calc GR . P A -1
H25B H 0.4977 0.1937 1.1377 0.135 Uiso 0.5 1 calc GR . P A -1
H25C H 0.4699 0.2984 1.1280 0.135 Uiso 0.5 1 calc GR . P A -1
C26 C 0.3520(9) 0.4845(14) 0.7393(15) 0.067(3) Uani 0.5 1 d . U P A -1
H26 H 0.3176 0.4429 0.7651 0.081 Uiso 0.5 1 calc R . P A -1
C27 C 0.3573(4) 0.4768(6) 0.6078(6) 0.087(2) Uani 0.5 1 d . U P A -1
H27A H 0.3894 0.5198 0.5810 0.130 Uiso 0.5 1 calc GR . P A -1
H27B H 0.3180 0.4942 0.5735 0.130 Uiso 0.5 1 calc GR . P A -1
H27C H 0.3677 0.4115 0.5870 0.130 Uiso 0.5 1 calc GR . P A -1
C28 C 0.3376(9) 0.5894(10) 0.7749(12) 0.117(5) Uani 0.5 1 d . U P A -1
H28A H 0.3376 0.5941 0.8572 0.176 Uiso 0.5 1 calc GR . P A -1
H28B H 0.2972 0.6078 0.7460 0.176 Uiso 0.5 1 calc GR . P A -1
H28C H 0.3690 0.6318 0.7439 0.176 Uiso 0.5 1 calc GR . P A -1
C29 C 0.4167(2) 0.1371(3) 0.6453(4) 0.0373(10) Uani 0.5 1 d . U P A -1
C30 C 0.4152(3) 0.0488(4) 0.7081(5) 0.0451(11) Uani 0.5 1 d . U P A -1
C31 C 0.4705(5) -0.0042(7) 0.7189(5) 0.0610(18) Uani 0.5 1 d . U P A -1
H31 H 0.4696 -0.0615 0.7608 0.073 Uiso 0.5 1 calc R . P A -1
C32 C 0.5255(3) 0.0240(4) 0.6710(5) 0.0592(14) Uani 0.5 1 d . U P A -1
H32 H 0.5615 -0.0134 0.6795 0.071 Uiso 0.5 1 calc R . P A -1
C33 C 0.5268(3) 0.1098(5) 0.6091(5) 0.0563(14) Uani 0.5 1 d . U P A -1
H33 H 0.5641 0.1294 0.5750 0.068 Uiso 0.5 1 calc R . P A -1
C34 C 0.4735(3) 0.1673(4) 0.5967(4) 0.0419(11) Uani 0.5 1 d . U P A -1
C35 C 0.3589(8) 0.0077(14) 0.7604(12) 0.050(2) Uani 0.5 1 d . U P A -1
H35 H 0.3232 0.0454 0.7318 0.060 Uiso 0.5 1 calc R . P A -1
C36 C 0.3578(4) 0.0155(5) 0.8897(5) 0.0727(19) Uani 0.5 1 d . U P A -1
H36A H 0.3882 -0.0280 0.9218 0.109 Uiso 0.5 1 calc GR . P A -1
H36B H 0.3169 -0.0013 0.9176 0.109 Uiso 0.5 1 calc GR . P A -1
H36C H 0.3676 0.0806 0.9121 0.109 Uiso 0.5 1 calc GR . P A -1
C37 C 0.3468(6) -0.0978(9) 0.7275(9) 0.075(3) Uani 0.5 1 d . U P A -1
H37A H 0.3491 -0.1045 0.6455 0.112 Uiso 0.5 1 calc GR . P A -1
H37B H 0.3060 -0.1167 0.7535 0.112 Uiso 0.5 1 calc GR . P A -1
H37C H 0.3779 -0.1384 0.7627 0.112 Uiso 0.5 1 calc GR . P A -1
C38 C 0.4796(2) 0.2620(11) 0.5301(4) 0.049(2) Uani 0.5 1 d . U P A -1
H38 H 0.4390 0.2950 0.5308 0.059 Uiso 0.5 1 calc R . P A -1
C39 C 0.5278(3) 0.3283(5) 0.5817(6) 0.0641(16) Uani 0.5 1 d . U P A -1
H39A H 0.5249 0.3257 0.6639 0.096 Uiso 0.5 1 calc GR . P A -1
H39B H 0.5203 0.3934 0.5562 0.096 Uiso 0.5 1 calc GR . P A -1
H39C H 0.5688 0.3082 0.5581 0.096 Uiso 0.5 1 calc GR . P A -1
C40 C 0.4983(3) 0.241(3) 0.4013(4) 0.084(4) Uani 0.5 1 d . U P A -1
H40A H 0.5391 0.2113 0.3990 0.126 Uiso 0.5 1 calc GR . P A -1
H40B H 0.4991 0.3002 0.3588 0.126 Uiso 0.5 1 calc GR . P A -1
H40C H 0.4682 0.1975 0.3677 0.126 Uiso 0.5 1 calc GR . P A -1

loop_
_atom_site_aniso_label
_atom_site_aniso_U_11
_atom_site_aniso_U_22
_atom_site_aniso_U_33
_atom_site_aniso_U_23
_atom_site_aniso_U_13
_atom_site_aniso_U_12
N1 0.043(2) 0.052(2) 0.045(2) 0.0003(18) 0.0140(17) 0.0088(18)
N2 0.048(2) 0.049(2) 0.0386(19) 0.0009(17) -0.0126(17) -0.0086(18)
C1 0.030(2) 0.045(4) 0.062(2) 0.011(2) 0.0089(18) 0.0043(18)
C2 0.033(3) 0.086(4) 0.107(4) 0.010(3) 0.028(3) 0.014(3)
C3 0.077(4) 0.096(5) 0.103(4) 0.007(4) 0.050(3) 0.025(4)
C4 0.086(4) 0.067(4) 0.064(3) 0.001(3) 0.038(3) 0.017(3)
C5 0.114(5) 0.070(8) 0.058(3) -0.013(3) 0.045(3) 0.008(5)
C6 0.129(6) 0.081(4) 0.064(4) -0.022(3) 0.034(4) 0.017(4)
C7 0.031(2) 0.051(3) 0.063(3) 0.009(2) -0.010(2) -0.0070(18)
C8 0.040(3) 0.087(4) 0.103(4) 0.016(3) -0.018(3) -0.010(3)
C9 0.067(3) 0.088(4) 0.085(4) 0.008(3) -0.044(3) -0.019(3)
C10 0.082(4) 0.075(4) 0.055(3) 0.004(3) -0.035(3) -0.020(3)
C11 0.119(6) 0.082(4) 0.059(4) -0.014(3) -0.036(4) -0.019(4)
C12 0.112(5) 0.082(8) 0.057(3) 0.017(6) -0.048(3) -0.030(7)
C13 0.034(6) 0.108(7) 0.123(7) 0.018(5) -0.006(4) -0.026(5)
C14 0.049(4) 0.103(5) 0.131(6) 0.031(4) 0.029(4) -0.005(4)
C15 0.034(5) 0.098(7) 0.142(8) 0.019(6) 0.006(6) 0.017(5)
C16 0.031(3) 0.107(5) 0.141(6) 0.020(4) -0.017(4) 0.004(3)
C17 0.052(3) 0.039(2) 0.042(2) -0.0057(19) 0.006(2) 0.002(2)
C18 0.058(3) 0.042(2) 0.044(3) -0.009(2) -0.006(2) -0.002(2)
C19 0.054(3) 0.054(3) 0.073(4) -0.017(3) -0.009(3) -0.010(3)
C20 0.063(3) 0.058(3) 0.093(4) -0.007(3) -0.003(3) -0.018(3)
C21 0.068(4) 0.034(3) 0.092(5) -0.007(4) 0.004(4) -0.007(3)
C22 0.061(3) 0.037(2) 0.063(3) -0.003(2) 0.007(3) 0.002(2)
C23 0.064(3) 0.049(6) 0.044(2) -0.001(3) -0.010(2) -0.001(3)
C24 0.062(4) 0.057(4) 0.069(4) -0.007(3) -0.020(3) 0.014(4)
C25 0.158(6) 0.067(6) 0.046(2) -0.004(7) -0.031(3) 0.027(13)
C26 0.068(6) 0.041(5) 0.092(7) 0.009(5) -0.003(5) 0.013(4)
C27 0.095(5) 0.077(5) 0.089(4) 0.013(4) -0.005(4) 0.021(4)
C28 0.151(12) 0.062(5) 0.139(11) 0.006(6) 0.044(9) 0.035(6)
C29 0.045(2) 0.041(2) 0.0260(19) -0.0067(17) -0.0031(17) -0.0057(19)
C30 0.057(3) 0.041(2) 0.038(2) -0.005(2) -0.004(2) -0.007(2)
C31 0.073(4) 0.051(4) 0.059(4) 0.002(4) 0.000(3) 0.010(3)
C32 0.067(3) 0.051(3) 0.059(3) -0.013(2) 0.005(3) 0.011(3)
C33 0.059(3) 0.060(3) 0.050(3) -0.010(3) 0.014(3) 0.004(3)
C34 0.054(3) 0.043(2) 0.028(2) -0.0119(19) 0.006(2) -0.006(2)
C35 0.049(4) 0.047(4) 0.052(4) 0.010(3) -0.012(3) -0.005(3)
C36 0.086(5) 0.075(4) 0.057(3) 0.007(3) 0.012(3) -0.022(4)
C37 0.065(4) 0.056(4) 0.103(7) -0.001(4) 0.012(5) -0.023(3)
C38 0.058(2) 0.051(7) 0.0379(19) 0.005(3) 0.0119(18) -0.010(3)
C39 0.058(4) 0.062(3) 0.073(4) -0.003(3) 0.012(3) -0.018(3)
C40 0.133(5) 0.074(14) 0.045(2) 0.009(5) 0.034(3) 0.003(8)

loop_
_atom_type_symbol
_atom_type_description
_atom_type_scat_dispersion_real
_atom_type_scat_dispersion_imag
_atom_type_scat_source
C C 0.0181 0.0091 'International Tables Vol C Tables 4.2.6.8 and 6.1.1.4'
H H 0.0000 0.0000 'International Tables Vol C Tables 4.2.6.8 and 6.1.1.4'
N N 0.0311 0.0180 'International Tables Vol C Tables 4.2.6.8 and 6.1.1.4'

loop_
_geom_angle_atom_site_label_1
_geom_angle_atom_site_label_2
_geom_angle_atom_site_label_3
_geom_angle
_geom_angle_site_symmetry_1
_geom_angle_site_symmetry_3
_geom_angle_publ_flag
C1 N1 C4 111.0(4) . . ?
C1 N1 C17 124.5(4) . . ?
C17 N1 C4 116.0(5) . . ?
C7 N2 C10 108.7(4) . . ?
C29 N2 C7 125.2(4) . . ?
C29 N2 C10 118.0(4) . . ?
N1 C1 C2 110.3(5) . . ?
C7 C1 N1 137.7(5) . . ?
C7 C1 C2 111.3(6) . . ?
C1 C2 C3 102.3(6) . . ?
C14 C2 C1 109.0(5) . . ?
C14 C2 C3 113.3(7) . . ?
C15 C2 C1 112.7(10) . . ?
C15 C2 C3 105.7(9) . . ?
C15 C2 C14 113.3(11) . . ?
C2 C3 H3A 110.0 . . ?
C2 C3 H3B 110.0 . . ?
C2 C3 C4 108.5(5) . . ?
H3A C3 H3B 108.4 . . ?
C4 C3 H3A 110.0 . . ?
C4 C3 H3B 110.0 . . ?
N1 C4 C3 101.0(5) . . ?
C5 C4 N1 115.7(6) . . ?
C5 C4 C3 111.8(7) . . ?
C5 C4 C6 104.0(8) . . ?
C6 C4 N1 112.8(5) . . ?
C6 C4 C3 111.8(6) . . ?
C4 C5 H5A 109.5 . . ?
C4 C5 H5B 109.5 . . ?
C4 C5 H5C 109.5 . . ?
H5A C5 H5B 109.5 . . ?
H5A C5 H5C 109.5 . . ?
H5B C5 H5C 109.5 . . ?
C4 C6 H6A 109.5 . . ?
C4 C6 H6B 109.5 . . ?
C4 C6 H6C 109.5 . . ?
H6A C6 H6B 109.5 . . ?
H6A C6 H6C 109.5 . . ?
H6B C6 H6C 109.5 . . ?
N2 C7 C8 107.7(5) . . ?
C1 C7 N2 136.6(5) . . ?
C1 C7 C8 115.3(6) . . ?
C9 C8 C7 105.8(6) . . ?
C9 C8 C16 117.0(7) . . ?
C13 C8 C7 111.6(10) . . ?
C13 C8 C9 114.4(10) . . ?
C13 C8 C16 100.4(12) . . ?
C16 C8 C7 107.7(5) . . ?
C8 C9 H9A 110.5 . . ?
C8 C9 H9B 110.5 . . ?
C8 C9 C10 106.2(5) . . ?
H9A C9 H9B 108.7 . . ?
C10 C9 H9A 110.5 . . ?
C10 C9 H9B 110.5 . . ?
N2 C10 C9 103.6(5) . . ?
N2 C10 C11 112.7(5) . . ?
N2 C10 C12 108.8(6) . . ?
C9 C10 C11 109.3(6) . . ?
C9 C10 C12 110.4(6) . . ?
C11 C10 C12 111.9(8) . . ?
C10 C11 H11A 109.5 . . ?
C10 C11 H11B 109.5 . . ?
C10 C11 H11C 109.5 . . ?
H11A C11 H11B 109.5 . . ?
H11A C11 H11C 109.5 . . ?
H11B C11 H11C 109.5 . . ?
C10 C12 H12A 109.5 . . ?
C10 C12 H12B 109.5 . . ?
C10 C12 H12C 109.5 . . ?
H12A C12 H12B 109.5 . . ?
H12A C12 H12C 109.5 . . ?
H12B C12 H12C 109.5 . . ?
C8 C13 H13A 108.5 . . ?
C8 C13 H13B 108.5 . . ?
C8 C13 C14 115.0(14) . . ?
H13A C13 H13B 107.5 . . ?
C14 C13 H13A 108.5 . . ?
C14 C13 H13B 108.5 . . ?
C2 C14 C13 101.5(9) . . ?
C2 C14 H14A 111.5 . . ?
C2 C14 H14B 111.5 . . ?
C13 C14 H14A 111.5 . . ?
C13 C14 H14B 111.5 . . ?
H14A C14 H14B 109.3 . . ?
C2 C15 H15A 111.5 . . ?
C2 C15 H15B 111.5 . . ?
C2 C15 C16 101.3(12) . . ?
H15A C15 H15B 109.3 . . ?
C16 C15 H15A 111.5 . . ?
C16 C15 H15B 111.5 . . ?
C8 C16 C15 111.1(10) . . ?
C8 C16 H16A 109.4 . . ?
C8 C16 H16B 109.4 . . ?
C15 C16 H16A 109.4 . . ?
C15 C16 H16B 109.4 . . ?
H16A C16 H16B 108.0 . . ?
C18 C17 N1 119.0(4) . . ?
C18 C17 C22 119.3(5) . . ?
C22 C17 N1 121.4(5) . . ?
C17 C18 C23 123.5(5) . . ?
C19 C18 C17 118.5(6) . . ?
C19 C18 C23 118.0(6) . . ?
C18 C19 H19 118.5 . . ?
C20 C19 C18 122.9(7) . . ?
C20 C19 H19 118.5 . . ?
C19 C20 H20 120.1 . . ?
C19 C20 C21 119.7(7) . . ?
C21 C20 H20 120.1 . . ?
C20 C21 H21 119.5 . . ?
C20 C21 C22 121.0(7) . . ?
C22 C21 H21 119.5 . . ?
C17 C22 C26 121.2(9) . . ?
C21 C22 C17 118.5(6) . . ?
C21 C22 C26 120.3(10) . . ?
C18 C23 H23 107.5 . . ?
C18 C23 C24 112.8(5) . . ?
C18 C23 C25 111.0(15) . . ?
C24 C23 H23 107.5 . . ?
C24 C23 C25 110.3(9) . . ?
C25 C23 H23 107.5 . . ?
C23 C24 H24A 109.5 . . ?
C23 C24 H24B 109.5 . . ?
C23 C24 H24C 109.5 . . ?
H24A C24 H24B 109.5 . . ?
H24A C24 H24C 109.5 . . ?
H24B C24 H24C 109.5 . . ?
C23 C25 H25A 109.5 . . ?
C23 C25 H25B 109.5 . . ?
C23 C25 H25C 109.5 . . ?
H25A C25 H25B 109.5 . . ?
H25A C25 H25C 109.5 . . ?
H25B C25 H25C 109.5 . . ?
C22 C26 H26 108.6 . . ?
C27 C26 C22 107.5(13) . . ?
C27 C26 H26 108.6 . . ?
C28 C26 C22 112.9(13) . . ?
C28 C26 H26 108.6 . . ?
C28 C26 C27 110.4(13) . . ?
C26 C27 H27A 109.5 . . ?
C26 C27 H27B 109.5 . . ?
C26 C27 H27C 109.5 . . ?
H27A C27 H27B 109.5 . . ?
H27A C27 H27C 109.5 . . ?
H27B C27 H27C 109.5 . . ?
C26 C28 H28A 109.5 . . ?
C26 C28 H28B 109.5 . . ?
C26 C28 H28C 109.5 . . ?
H28A C28 H28B 109.5 . . ?
H28A C28 H28C 109.5 . . ?
H28B C28 H28C 109.5 . . ?
C30 C29 N2 121.8(5) . . ?
C34 C29 N2 118.9(4) . . ?
C34 C29 C30 118.8(5) . . ?
C29 C30 C35 124.4(8) . . ?
C31 C30 C29 118.6(6) . . ?
C31 C30 C35 117.1(9) . . ?
C30 C31 H31 118.5 . . ?
C32 C31 C30 123.0(7) . . ?
C32 C31 H31 118.5 . . ?
C31 C32 H32 120.8 . . ?
C31 C32 C33 118.4(7) . . ?
C33 C32 H32 120.8 . . ?
C32 C33 H33 119.2 . . ?
C32 C33 C34 121.6(6) . . ?
C34 C33 H33 119.2 . . ?
C29 C34 C38 122.3(5) . . ?
C33 C34 C29 119.6(5) . . ?
C33 C34 C38 118.1(5) . . ?
C30 C35 H35 106.9 . . ?
C30 C35 C36 113.6(11) . . ?
C30 C35 C37 113.8(13) . . ?
C36 C35 H35 106.9 . . ?
C36 C35 C37 108.4(11) . . ?
C37 C35 H35 106.9 . . ?
C35 C36 H36A 109.5 . . ?
C35 C36 H36B 109.5 . . ?
C35 C36 H36C 109.5 . . ?
H36A C36 H36B 109.5 . . ?
H36A C36 H36C 109.5 . . ?
H36B C36 H36C 109.5 . . ?
C35 C37 H37A 109.5 . . ?
C35 C37 H37B 109.5 . . ?
C35 C37 H37C 109.5 . . ?
H37A C37 H37B 109.5 . . ?
H37A C37 H37C 109.5 . . ?
H37B C37 H37C 109.5 . . ?
C34 C38 H38 108.6 . . ?
C34 C38 C40 110.1(19) . . ?
C39 C38 C34 112.1(5) . . ?
C39 C38 H38 108.6 . . ?
C39 C38 C40 108.7(11) . . ?
C40 C38 H38 108.6 . . ?
C38 C39 H39A 109.5 . . ?
C38 C39 H39B 109.5 . . ?
C38 C39 H39C 109.5 . . ?
H39A C39 H39B 109.5 . . ?
H39A C39 H39C 109.5 . . ?
H39B C39 H39C 109.5 . . ?
C38 C40 H40A 109.5 . . ?
C38 C40 H40B 109.5 . . ?
C38 C40 H40C 109.5 . . ?
H40A C40 H40B 109.5 . . ?
H40A C40 H40C 109.5 . . ?
H40B C40 H40C 109.5 . . ?

loop_
_geom_bond_atom_site_label_1
_geom_bond_atom_site_label_2
_geom_bond_distance
_geom_bond_site_symmetry_2
_geom_bond_publ_flag
N1 C1 1.443(7) . ?
N1 C4 1.530(7) . ?
N1 C17 1.455(7) . ?
N2 C7 1.435(7) . ?
N2 C10 1.517(6) . ?
N2 C29 1.434(6) . ?
C1 C2 1.541(8) . ?
C1 C7 1.332(7) . ?
C2 C3 1.560(12) . ?
C2 C14 1.538(9) . ?
C2 C15 1.50(2) . ?
C3 H3A 0.9700 . ?
C3 H3B 0.9700 . ?
C3 C4 1.567(11) . ?
C4 C5 1.301(14) . ?
C4 C6 1.506(10) . ?
C5 H5A 0.9600 . ?
C5 H5B 0.9600 . ?
C5 H5C 0.9600 . ?
C6 H6A 0.9600 . ?
C6 H6B 0.9600 . ?
C6 H6C 0.9600 . ?
C7 C8 1.542(8) . ?
C8 C9 1.485(11) . ?
C8 C13 1.45(2) . ?
C8 C16 1.530(9) . ?
C9 H9A 0.9700 . ?
C9 H9B 0.9700 . ?
C9 C10 1.523(10) . ?
C10 C11 1.547(10) . ?
C10 C12 1.62(2) . ?
C11 H11A 0.9600 . ?
C11 H11B 0.9600 . ?
C11 H11C 0.9600 . ?
C12 H12A 0.9600 . ?
C12 H12B 0.9600 . ?
C12 H12C 0.9600 . ?
C13 H13A 0.9700 . ?
C13 H13B 0.9700 . ?
C13 C14 1.59(2) . ?
C14 H14A 0.9700 . ?
C14 H14B 0.9700 . ?
C15 H15A 0.9700 . ?
C15 H15B 0.9700 . ?
C15 C16 1.70(2) . ?
C16 H16A 0.9700 . ?
C16 H16B 0.9700 . ?
C17 C18 1.411(8) . ?
C17 C22 1.421(7) . ?
C18 C19 1.397(9) . ?
C18 C23 1.501(9) . ?
C19 H19 0.9300 . ?
C19 C20 1.337(10) . ?
C20 H20 0.9300 . ?
C20 C21 1.386(11) . ?
C21 H21 0.9300 . ?
C21 C22 1.407(10) . ?
C22 C26 1.569(19) . ?
C23 H23 0.9800 . ?
C23 C24 1.510(10) . ?
C23 C25 1.545(10) . ?
C24 H24A 0.9600 . ?
C24 H24B 0.9600 . ?
C24 H24C 0.9600 . ?
C25 H25A 0.9600 . ?
C25 H25B 0.9600 . ?
C25 H25C 0.9600 . ?
C26 H26 0.9800 . ?
C26 C27 1.539(19) . ?
C26 C28 1.54(2) . ?
C27 H27A 0.9600 . ?
C27 H27B 0.9600 . ?
C27 H27C 0.9600 . ?
C28 H28A 0.9600 . ?
C28 H28B 0.9600 . ?
C28 H28C 0.9600 . ?
C29 C30 1.423(7) . ?
C29 C34 1.402(7) . ?
C30 C31 1.393(11) . ?
C30 C35 1.463(19) . ?
C31 H31 0.9300 . ?
C31 C32 1.357(11) . ?
C32 H32 0.9300 . ?
C32 C33 1.388(9) . ?
C33 H33 0.9300 . ?
C33 C34 1.395(8) . ?
C34 C38 1.526(14) . ?
C35 H35 0.9800 . ?
C35 C36 1.510(16) . ?
C35 C37 1.53(2) . ?
C36 H36A 0.9600 . ?
C36 H36B 0.9600 . ?
C36 H36C 0.9600 . ?
C37 H37A 0.9600 . ?
C37 H37B 0.9600 . ?
C37 H37C 0.9600 . ?
C38 H38 0.9800 . ?
C38 C39 1.503(12) . ?
C38 C40 1.580(11) . ?
C39 H39A 0.9600 . ?
C39 H39B 0.9600 . ?
C39 H39C 0.9600 . ?
C40 H40A 0.9600 . ?
C40 H40B 0.9600 . ?
C40 H40C 0.9600 . ?

loop_
_geom_torsion_atom_site_label_1
_geom_torsion_atom_site_label_2
_geom_torsion_atom_site_label_3
_geom_torsion_atom_site_label_4
_geom_torsion
_geom_torsion_site_symmetry_1
_geom_torsion_site_symmetry_2
_geom_torsion_site_symmetry_3
_geom_torsion_site_symmetry_4
_geom_torsion_publ_flag
N1 C1 C2 C3 7.6(6) . . . . ?
N1 C1 C2 C14 -112.6(7) . . . . ?
N1 C1 C2 C15 120.7(10) . . . . ?
N1 C1 C7 N2 -16.2(10) . . . . ?
N1 C1 C7 C8 172.7(6) . . . . ?
N1 C17 C18 C19 -171.5(5) . . . . ?
N1 C17 C18 C23 7.8(7) . . . . ?
N1 C17 C22 C21 174.2(5) . . . . ?
N1 C17 C22 C26 -4.6(11) . . . . ?
N2 C7 C8 C9 7.1(6) . . . . ?
N2 C7 C8 C13 132.0(12) . . . . ?
N2 C7 C8 C16 -118.7(7) . . . . ?
N2 C29 C30 C31 171.7(5) . . . . ?
N2 C29 C30 C35 -6.7(10) . . . . ?
N2 C29 C34 C33 -170.8(4) . . . . ?
N2 C29 C34 C38 9.4(7) . . . . ?
C1 N1 C4 C3 -21.8(6) . . . . ?
C1 N1 C4 C5 99.1(8) . . . . ?
C1 N1 C4 C6 -141.2(6) . . . . ?
C1 N1 C17 C18 -131.9(5) . . . . ?
C1 N1 C17 C22 54.4(7) . . . . ?
C1 C2 C3 C4 -21.4(7) . . . . ?
C1 C2 C14 C13 -67.3(11) . . . . ?
C1 C2 C15 C16 57.8(14) . . . . ?
C1 C7 C8 C9 -179.3(5) . . . . ?
C1 C7 C8 C13 -54.4(13) . . . . ?
C1 C7 C8 C16 54.9(8) . . . . ?
C2 C1 C7 N2 174.9(6) . . . . ?
C2 C1 C7 C8 3.8(6) . . . . ?
C2 C3 C4 N1 26.3(7) . . . . ?
C2 C3 C4 C5 -97.3(8) . . . . ?
C2 C3 C4 C6 146.5(6) . . . . ?
C2 C15 C16 C8 2.5(15) . . . . ?
C3 C2 C14 C13 179.5(10) . . . . ?
C3 C2 C15 C16 168.8(9) . . . . ?
C4 N1 C1 C2 9.3(6) . . . . ?
C4 N1 C1 C7 -159.6(5) . . . . ?
C4 N1 C17 C18 83.2(6) . . . . ?
C4 N1 C17 C22 -90.5(6) . . . . ?
C7 N2 C10 C9 -24.7(6) . . . . ?
C7 N2 C10 C11 -142.6(5) . . . . ?
C7 N2 C10 C12 92.7(7) . . . . ?
C7 N2 C29 C30 55.6(6) . . . . ?
C7 N2 C29 C34 -132.8(5) . . . . ?
C7 C1 C2 C3 179.7(5) . . . . ?
C7 C1 C2 C14 59.4(8) . . . . ?
C7 C1 C2 C15 -67.2(10) . . . . ?
C7 C8 C9 C10 -22.4(7) . . . . ?
C7 C8 C13 C14 40.0(19) . . . . ?
C7 C8 C16 C15 -56.2(11) . . . . ?
C8 C9 C10 N2 28.7(7) . . . . ?
C8 C9 C10 C11 149.0(6) . . . . ?
C8 C9 C10 C12 -87.5(8) . . . . ?
C8 C13 C14 C2 16.7(18) . . . . ?
C9 C8 C13 C14 160.1(12) . . . . ?
C9 C8 C16 C15 -175.0(10) . . . . ?
C10 N2 C7 C1 -160.3(5) . . . . ?
C10 N2 C7 C8 11.3(6) . . . . ?
C10 N2 C29 C30 -89.4(6) . . . . ?
C10 N2 C29 C34 82.3(6) . . . . ?
C13 C8 C9 C10 -145.6(11) . . . . ?
C13 C8 C16 C15 60.7(13) . . . . ?
C14 C2 C3 C4 95.8(7) . . . . ?
C14 C2 C15 C16 -66.6(14) . . . . ?
C15 C2 C3 C4 -139.6(11) . . . . ?
C15 C2 C14 C13 59.0(15) . . . . ?
C16 C8 C9 C10 97.5(7) . . . . ?
C16 C8 C13 C14 -73.8(16) . . . . ?
C17 N1 C1 C2 -137.1(5) . . . . ?
C17 N1 C1 C7 53.9(8) . . . . ?
C17 N1 C4 C3 127.8(6) . . . . ?
C17 N1 C4 C5 -111.3(8) . . . . ?
C17 N1 C4 C6 8.4(8) . . . . ?
C17 C18 C19 C20 -2.6(10) . . . . ?
C17 C18 C23 C24 119.4(6) . . . . ?
C17 C18 C23 C25 -116.2(6) . . . . ?
C17 C22 C26 C27 -111.5(12) . . . . ?
C17 C22 C26 C28 126.5(12) . . . . ?
C18 C17 C22 C21 0.6(8) . . . . ?
C18 C17 C22 C26 -178.3(9) . . . . ?
C18 C19 C20 C21 -0.2(11) . . . . ?
C19 C18 C23 C24 -61.2(7) . . . . ?
C19 C18 C23 C25 63.2(7) . . . . ?
C19 C20 C21 C22 3.2(11) . . . . ?
C20 C21 C22 C17 -3.4(10) . . . . ?
C20 C21 C22 C26 175.5(9) . . . . ?
C21 C22 C26 C27 69.7(13) . . . . ?
C21 C22 C26 C28 -52.4(17) . . . . ?
C22 C17 C18 C19 2.3(8) . . . . ?
C22 C17 C18 C23 -178.3(5) . . . . ?
C23 C18 C19 C20 178.0(6) . . . . ?
C29 N2 C7 C1 52.0(8) . . . . ?
C29 N2 C7 C8 -136.4(5) . . . . ?
C29 N2 C10 C9 125.7(6) . . . . ?
C29 N2 C10 C11 7.7(7) . . . . ?
C29 N2 C10 C12 -117.0(7) . . . . ?
C29 C30 C31 C32 -0.8(9) . . . . ?
C29 C30 C35 C36 -107.4(10) . . . . ?
C29 C30 C35 C37 127.9(10) . . . . ?
C29 C34 C38 C39 121.6(6) . . . . ?
C29 C34 C38 C40 -117.2(5) . . . . ?
C30 C29 C34 C33 1.1(7) . . . . ?
C30 C29 C34 C38 -178.7(5) . . . . ?
C30 C31 C32 C33 0.4(10) . . . . ?
C31 C30 C35 C36 74.2(15) . . . . ?
C31 C30 C35 C37 -50.5(11) . . . . ?
C31 C32 C33 C34 0.8(9) . . . . ?
C32 C33 C34 C29 -1.6(8) . . . . ?
C32 C33 C34 C38 178.3(6) . . . . ?
C33 C34 C38 C39 -58.3(8) . . . . ?
C33 C34 C38 C40 63.0(7) . . . . ?
C34 C29 C30 C31 0.1(7) . . . . ?
C34 C29 C30 C35 -178.3(9) . . . . ?
C35 C30 C31 C32 177.7(9) . . . . ?
